data_4077351
loop_
_publ_author_name
'Pugh, Stephen M.'
'Tr\"osch, Dominique J. M.'
'Skinner, Michael E. G.'
'Gade, Lutz H.'
'Mountford, Philip'

_publ_section_title
;
 Group 5 Imido Complexes Supported by Diamido&#x2212;pyridine
 Ligands:&#x00A0; Aryloxide, Amide, Benzamidinate, Alkyl, and
 Cyclopentadienyl Derivatives
;
_journal_issue 16
_journal_name_full Organometallics
_journal_page_first 3531
_journal_paper_doi 10.1021/om0103153
_journal_volume 20
_journal_year 2001
_chemical_compound_source
;
 [Nb(N-t-Bu){MeC(2-NC5H4)(CH2NSiMe3)2}Cl(py)] + Li[O-2,6-C6H3-i-Pr2]
;
_chemical_formula_moiety ' C31 H55 N4 Nb1 O1 Si2 '
_chemical_formula_sum 'C31 H55 N4 Nb O Si2'
_chemical_formula_weight 648.89
_chemical_name_systematic
;
 [Nb(N-t-Bu){MeC(2-NC5H4)(CH2NSiMe3)2}(O-2,6-C6H3-i-Pr2)]
;
_space_group_IT_number 14
_symmetry_cell_setting monoclinic
_symmetry_space_group_name_Hall '-P 2yn'
_symmetry_space_group_name_H-M 'P 1 21/n 1'
_atom_sites_solution_hydrogens geom
_atom_sites_solution_primary direct
_cell_angle_alpha 90
_cell_angle_beta 97.705(2)
_cell_angle_gamma 90
_cell_formula_units_Z 4
_cell_length_a 15.1000(6)
_cell_length_b 13.0490(5)
_cell_length_c 18.6330(4)
_cell_measurement_reflns_used 20879
_cell_measurement_temperature 175
_cell_measurement_theta_max 27
_cell_measurement_theta_min 0
_cell_volume 3638.3(2)
_computing_cell_refinement
;
DIP2000 software 'DENZO' (Otwinowski & Minor, 1996)
;
_computing_data_collection 'DIP2000 software 'Xpress (MAC Science, 1989)''
_computing_data_reduction
;
DIP2000 software 'DENZO' (Otwinowski & Minor, 1996)
;
_computing_molecular_graphics 'SHELXTL/PC (Sheldrick, 1994)'
_computing_publication_material
;
CRYSTALS Issue 10 (Watkin et al, 1996)
;
_computing_structure_refinement
;
CRYSTALS Issue 10 (Watkin et al, 1996)
;
_computing_structure_solution 'SIR92 (Altomare, et al, 1994)'
_diffrn_ambient_temperature 175
_diffrn_measurement_device_type 'Enraf-nonius DIP2000'
_diffrn_measurement_method \wA
_diffrn_radiation_monochromator graphite
_diffrn_radiation_type 'Mo K\a'
_diffrn_radiation_wavelength 0.71069
_diffrn_reflns_av_R_equivalents 0.03
_diffrn_reflns_av_sigmaI/netI 0.0595
_diffrn_reflns_limit_h_max 18
_diffrn_reflns_limit_h_min 0
_diffrn_reflns_limit_k_max 16
_diffrn_reflns_limit_k_min 0
_diffrn_reflns_limit_l_max 20
_diffrn_reflns_limit_l_min -21
_diffrn_reflns_number 20879
_diffrn_reflns_theta_max 26.46
_diffrn_reflns_theta_min 1.36
_diffrn_standards_decay_% 0.00
_diffrn_standards_number 0
_exptl_absorpt_coefficient_mu 0.41
_exptl_absorpt_correction_T_max 0.884
_exptl_absorpt_correction_T_min 0.848
_exptl_absorpt_correction_type multi-scan
_exptl_crystal_colour colourless
_exptl_crystal_density_diffrn 1.18
_exptl_crystal_density_meas ?
_exptl_crystal_density_method none
_exptl_crystal_description block
_exptl_crystal_F_000 1384
_exptl_crystal_size_max 0.40
_exptl_crystal_size_mid 0.30
_exptl_crystal_size_min 0.30
_refine_diff_density_max 0.52
_refine_diff_density_min -0.98
_refine_ls_abs_structure_Flack none
_refine_ls_extinction_coef none
_refine_ls_extinction_method none
_refine_ls_goodness_of_fit_obs 1.126
_refine_ls_hydrogen_treatment 'riding model'
_refine_ls_matrix_type full
_refine_ls_number_parameters 352
_refine_ls_number_reflns 4637
_refine_ls_number_restraints 0
_refine_ls_R_factor_obs 0.041
_refine_ls_shift/esd_max 0.001
_refine_ls_structure_factor_coef F
_refine_ls_weighting_scheme 'Chebychev polynomial'
_refine_ls_wR_factor_obs 0.038
_reflns_limit_h_max 18
_reflns_limit_h_min -18
_reflns_limit_k_max 16
_reflns_limit_k_min 0
_reflns_limit_l_max 21
_reflns_limit_l_min 0
_reflns_number_observed 4637
_reflns_number_total 7344
_reflns_observed_criterion >3\s(I)
_cod_data_source_file om0103153.cif
_cod_data_source_block COMPOUND_4
_cod_depositor_comments
;
The following automatic conversions were performed:

'_symmetry_cell_setting' value 'Monoclinic' changed to 'monoclinic'
according to /home/saulius/struct/CIF-dictionaries/cif_core.dic
dictionary named 'cif_core.dic' version 2.4.2 from 2011-04-26.

Automatic conversion script
Id: cif_fix_values 1715 2011-07-08 13:25:40Z adriana 

The following automatic conversions were performed:

'_exptl_crystal_density_meas' value 'not measured' was changed to '?'
- the value is perceived as not measured.

Automatic conversion script
Id: cif_fix_values 3008 2015-01-20 13:52:24Z robertas 

The following automatic conversions were performed:

'_atom_sites_solution_primary' value 'direct methods' was changed to
'direct'.

'_atom_sites_solution_hydrogens' value 'geometric' was changed to
'geom'.

Automatic conversion script
Id: cif_fix_values 6452 2018-10-05 10:23:21Z andrius 

The following automatic conversions were performed:

data name '_diffrn_measurement_device-type' was replaced with
'_diffrn_measurement_device_type' as specified in the replacement
file 'data/replacement-values/replacement_tags.lst'.

Automatic conversion script
Id: cif_correct_tags 9268 2022-04-12 08:56:07Z antanas 
;
_cod_original_cell_volume 3638.3
_cod_original_sg_symbol_H-M 'P 1 21/n 1 '
_cod_original_formula_sum ' C31 H55 N4 Nb1 O1 Si2 '
_cod_database_code 4077351

loop_
_symmetry_equiv_pos_as_xyz
x,y,z
-x,-y,-z
-x+1/2,y+1/2,-z+1/2
x+1/2,-y+1/2,z+1/2

loop_
_atom_site_aniso_label
_atom_site_aniso_U_11
_atom_site_aniso_U_22
_atom_site_aniso_U_33
_atom_site_aniso_U_23
_atom_site_aniso_U_13
_atom_site_aniso_U_12
Nb1 0.0167(1) 0.0147(1) 0.0188(1) 0.0016(1) 0.00449(9) 0.0009(1)
N1 0.025(1) 0.019(1) 0.028(2) 0.005(1) 0.005(1) -0.001(1)
N2 0.033(1) 0.026(1) 0.028(2) 0.001(1) 0.009(1) 0.003(1)
N3 0.023(1) 0.019(1) 0.022(2) 0.003(1) 0.001(1) 0.004(1)
N4 0.026(1) 0.014(1) 0.023(2) -0.002(1) 0.003(1) 0.000(1)
O1 0.020(1) 0.020(1) 0.025(1) 0.0043(9) 0.0000(9) -0.0011(9)
Si1 0.0435(6) 0.0295(6) 0.0408(7) 0.0007(5) 0.0248(5) 0.0015(5)
SI2 0.0277(5) 0.0185(4) 0.0294(6) -0.0040(4) 0.0017(4) 0.0001(4)
C1 0.021(2) 0.027(2) 0.040(2) 0.009(1) 0.000(1) -0.001(1)
C2 0.028(2) 0.033(2) 0.061(3) 0.011(2) -0.004(2) 0.002(2)
C3 0.024(2) 0.051(3) 0.067(3) 0.014(2) 0.002(2) -0.009(2)
C4 0.036(2) 0.067(3) 0.037(3) -0.004(2) -0.013(2) 0.003(2)
C5 0.027(2) 0.021(2) 0.029(2) -0.000(1) 0.003(1) -0.000(1)
C6 0.029(2) 0.023(2) 0.038(2) -0.002(2) 0.000(2) -0.007(1)
C7 0.031(2) 0.042(2) 0.040(2) -0.003(2) -0.009(2) -0.009(2)
C8 0.035(2) 0.038(2) 0.032(2) 0.003(2) -0.006(1) -0.001(2)
C9 0.034(2) 0.022(2) 0.023(2) -0.002(1) 0.002(1) 0.004(2)
C10 0.030(2) 0.026(2) 0.022(2) 0.005(1) 0.001(1) 0.001(1)
C11 0.045(2) 0.034(2) 0.020(2) 0.000(1) 0.011(2) -0.002(2)
C12 0.035(2) 0.018(2) 0.028(2) 0.003(1) -0.001(1) 0.000(1)
C13 0.051(2) 0.035(2) 0.029(2) 0.008(2) -0.006(2) -0.003(2)
C14 0.080(3) 0.046(2) 0.043(3) 0.000(2) 0.034(2) 0.012(3)
C15 0.048(3) 0.059(3) 0.054(3) 0.000(2) 0.026(2) 0.017(2)
C16 0.063(3) 0.051(3) 0.073(4) 0.003(3) 0.034(3) -0.013(2)
C17 0.044(2) 0.033(2) 0.066(3) -0.002(2) 0.005(2) -0.008(2)
C18 0.045(2) 0.034(2) 0.030(2) -0.005(2) -0.001(2) 0.006(2)
C19 0.046(2) 0.023(2) 0.045(3) -0.007(2) 0.009(2) 0.006(2)
C20 0.016(1) 0.013(1) 0.033(2) 0.009(1) -0.001(1) -0.003(1)
C21 0.016(2) 0.020(2) 0.052(3) 0.010(2) 0.004(2) -0.002(1)
C22 0.025(2) 0.027(2) 0.078(4) 0.018(2) -0.005(2) 0.003(2)
C23 0.040(2) 0.036(2) 0.054(3) 0.021(2) -0.017(2) -0.010(2)
C24 0.052(3) 0.034(2) 0.037(3) 0.011(2) -0.007(2) -0.013(2)
C25 0.032(2) 0.024(2) 0.029(2) 0.001(1) 0.000(2) -0.013(1)
C26 0.045(2) 0.028(2) 0.066(3) 0.003(2) 0.024(2) 0.012(2)
C27 0.070(4) 0.070(4) 0.062(4) -0.028(3) 0.006(3) 0.014(3)
C28 0.062(3) 0.051(3) 0.114(5) 0.008(3) 0.041(3) 0.025(3)
C29 0.051(2) 0.029(2) 0.032(2) 0.000(2) 0.014(2) -0.004(2)
C30 0.081(4) 0.053(3) 0.044(3) -0.018(2) 0.016(2) -0.010(2)
C31 0.044(2) 0.042(2) 0.045(3) -0.008(2) 0.010(2) 0.003(2)

loop_
_atom_site_label
_atom_site_fract_x
_atom_site_fract_y
_atom_site_fract_z
_atom_site_U_iso_or_equiv
_atom_site_occupancy
_atom_site_thermal_displace_type
Nb1 0.71220(2) 0.28738(2) 0.95464(2) 0.0166 1.0000 Uani
N1 0.8166(2) 0.3071(2) 1.0099(2) 0.0240 1.0000 Uani
N2 0.7421(2) 0.2853(2) 0.8527(2) 0.0284 1.0000 Uani
N3 0.6513(2) 0.4255(2) 0.9531(2) 0.0216 1.0000 Uani
N4 0.5628(2) 0.2362(2) 0.8941(2) 0.0211 1.0000 Uani
O1 0.6748(1) 0.1623(2) 1.0071(1) 0.0220 1.0000 Uani
Si1 0.84367(7) 0.27217(8) 0.81843(6) 0.0362 1.0000 Uani
SI2 0.67184(7) 0.52781(7) 1.01302(6) 0.0254 1.0000 Uani
C1 0.8987(2) 0.3117(3) 1.0614(2) 0.0297 1.0000 Uani
C2 0.9329(2) 0.2036(3) 1.0820(2) 0.0420 1.0000 Uani
C3 0.9697(3) 0.3703(4) 1.0272(3) 0.0478 1.0000 Uani
C4 0.8812(3) 0.3661(4) 1.1306(2) 0.0484 1.0000 Uani
C5 0.5132(2) 0.1590(3) 0.9146(2) 0.0257 1.0000 Uani
C6 0.4271(2) 0.1394(3) 0.8827(2) 0.0304 1.0000 Uani
C7 0.3896(2) 0.2030(3) 0.8280(2) 0.0389 1.0000 Uani
C8 0.4398(2) 0.2824(3) 0.8057(2) 0.0359 1.0000 Uani
C9 0.5270(2) 0.2980(3) 0.8393(2) 0.0263 1.0000 Uani
C10 0.5885(2) 0.3800(3) 0.8191(2) 0.0263 1.0000 Uani
C11 0.6733(3) 0.3295(3) 0.7971(2) 0.0324 1.0000 Uani
C12 0.6072(2) 0.4585(3) 0.8812(2) 0.0275 1.0000 Uani
C13 0.5458(3) 0.4423(3) 0.7535(2) 0.0396 1.0000 Uani
C14 0.8220(3) 0.2185(4) 0.7250(2) 0.0537 1.0000 Uani
C15 0.9204(3) 0.1809(4) 0.8718(3) 0.0522 1.0000 Uani
C16 0.8985(3) 0.3997(4) 0.8149(3) 0.0601 1.0000 Uani
C17 0.7796(3) 0.5920(3) 1.0034(3) 0.0477 1.0000 Uani
C18 0.6681(3) 0.4830(3) 1.1070(2) 0.0369 1.0000 Uani
C19 0.5825(3) 0.6271(3) 0.9930(2) 0.0375 1.0000 Uani
C20 0.7115(2) 0.1041(2) 1.0631(2) 0.0210 1.0000 Uani
C21 0.7682(2) 0.0222(3) 1.0509(2) 0.0294 1.0000 Uani
C22 0.8065(3) -0.0346(3) 1.1113(3) 0.0444 1.0000 Uani
C23 0.7886(3) -0.0112(3) 1.1803(3) 0.0456 1.0000 Uani
C24 0.7294(3) 0.0652(3) 1.1905(2) 0.0417 1.0000 Uani
C25 0.6888(2) 0.1236(3) 1.1329(2) 0.0287 1.0000 Uani
C26 0.7848(3) -0.0018(3) 0.9748(3) 0.0451 1.0000 Uani
C27 0.7029(4) -0.0557(4) 0.9329(3) 0.0674 1.0000 Uani
C28 0.8680(4) -0.0666(4) 0.9700(4) 0.0732 1.0000 Uani
C29 0.6153(3) 0.1993(3) 1.1422(2) 0.0363 1.0000 Uani
C30 0.6241(4) 0.2505(4) 1.2168(3) 0.0588 1.0000 Uani
C31 0.5249(3) 0.1474(3) 1.1264(2) 0.0434 1.0000 Uani
H21 0.9866(2) 0.2075(3) 1.1158(2) 0.0504 1.0000 Uiso
H22 0.8880(2) 0.1671(3) 1.1036(2) 0.0504 1.0000 Uiso
H23 0.9449(2) 0.1682(3) 1.0392(2) 0.0504 1.0000 Uiso
H31 1.0238(3) 0.3738(4) 1.0606(3) 0.0585 1.0000 Uiso
H32 0.9486(3) 0.4384(4) 1.0153(3) 0.0585 1.0000 Uiso
H33 0.9812(3) 0.3358(4) 0.9839(3) 0.0585 1.0000 Uiso
H41 0.9353(3) 0.3688(4) 1.1641(2) 0.0571 1.0000 Uiso
H42 0.8363(3) 0.3295(4) 1.1521(2) 0.0571 1.0000 Uiso
H43 0.8607(3) 0.4345(4) 1.1189(2) 0.0571 1.0000 Uiso
H51 0.5392(2) 0.1153(3) 0.9533(2) 0.0326 1.0000 Uiso
H61 0.3938(2) 0.0831(3) 0.8988(2) 0.0390 1.0000 Uiso
H71 0.3296(2) 0.1914(3) 0.8051(2) 0.0490 1.0000 Uiso
H81 0.4146(2) 0.3272(3) 0.7675(2) 0.0456 1.0000 Uiso
H111 0.7027(3) 0.3808(3) 0.7719(2) 0.0408 1.0000 Uiso
H112 0.6535(3) 0.2748(3) 0.7644(2) 0.0408 1.0000 Uiso
H121 0.6440(2) 0.5112(3) 0.8648(2) 0.0345 1.0000 Uiso
H122 0.5505(2) 0.4870(3) 0.8886(2) 0.0345 1.0000 Uiso
H131 0.5870(3) 0.4939(3) 0.7420(2) 0.0497 1.0000 Uiso
H132 0.4920(3) 0.4743(3) 0.7646(2) 0.0497 1.0000 Uiso
H133 0.5317(3) 0.3974(3) 0.7127(2) 0.0497 1.0000 Uiso
H141 0.8774(3) 0.2106(4) 0.7056(2) 0.0705 1.0000 Uiso
H142 0.7935(3) 0.1529(4) 0.7266(2) 0.0705 1.0000 Uiso
H143 0.7836(3) 0.2641(4) 0.6946(2) 0.0705 1.0000 Uiso
H151 0.9752(3) 0.1759(4) 0.8512(3) 0.0684 1.0000 Uiso
H152 0.9328(3) 0.2044(4) 0.9209(3) 0.0684 1.0000 Uiso
H153 0.8925(3) 0.1147(4) 0.8708(3) 0.0684 1.0000 Uiso
H161 0.9543(3) 0.3916(4) 0.7963(3) 0.0778 1.0000 Uiso
H162 0.9092(3) 0.4279(4) 0.8629(3) 0.0778 1.0000 Uiso
H163 0.8606(3) 0.4451(4) 0.7840(3) 0.0778 1.0000 Uiso
H171 0.7891(3) 0.6479(3) 1.0370(3) 0.0594 1.0000 Uiso
H172 0.8274(3) 0.5434(3) 1.0132(3) 0.0594 1.0000 Uiso
H173 0.7780(3) 0.6176(3) 0.9549(3) 0.0594 1.0000 Uiso
H181 0.6794(3) 0.5394(3) 1.1400(2) 0.0468 1.0000 Uiso
H182 0.7128(3) 0.4311(3) 1.1189(2) 0.0468 1.0000 Uiso
H183 0.6101(3) 0.4549(3) 1.1106(2) 0.0468 1.0000 Uiso
H191 0.5941(3) 0.6833(3) 1.0262(2) 0.0483 1.0000 Uiso
H192 0.5255(3) 0.5974(3) 0.9980(2) 0.0483 1.0000 Uiso
H193 0.5822(3) 0.6514(3) 0.9444(2) 0.0483 1.0000 Uiso
H221 0.8454(3) -0.0907(3) 1.1041(3) 0.0502 1.0000 Uiso
H231 0.8181(3) -0.0487(3) 1.2210(3) 0.0554 1.0000 Uiso
H241 0.7154(3) 0.0786(3) 1.2384(2) 0.0531 1.0000 Uiso
H261 0.7952(3) 0.0638(3) 0.9542(3) 0.0594 1.0000 Uiso
H271 0.7138(4) -0.0700(4) 0.8844(3) 0.0877 1.0000 Uiso
H272 0.6921(4) -0.1187(4) 0.9569(3) 0.0877 1.0000 Uiso
H273 0.6515(4) -0.0120(4) 0.9317(3) 0.0877 1.0000 Uiso
H281 0.8750(4) -0.0786(4) 0.9203(4) 0.0916 1.0000 Uiso
H282 0.9196(4) -0.0312(4) 0.9936(4) 0.0916 1.0000 Uiso
H283 0.8619(4) -0.1310(4) 0.9938(4) 0.0916 1.0000 Uiso
H291 0.6203(3) 0.2518(3) 1.1068(2) 0.0480 1.0000 Uiso
H301 0.5755(4) 0.2973(4) 1.2189(3) 0.0759 1.0000 Uiso
H302 0.6232(4) 0.1988(4) 1.2534(3) 0.0759 1.0000 Uiso
H303 0.6796(4) 0.2872(4) 1.2249(3) 0.0759 1.0000 Uiso
H311 0.4787(3) 0.1960(3) 1.1321(2) 0.0567 1.0000 Uiso
H312 0.5219(3) 0.0914(3) 1.1593(2) 0.0567 1.0000 Uiso
H313 0.5170(3) 0.1220(3) 1.0776(2) 0.0567 1.0000 Uiso

loop_
_atom_type_symbol
_atom_type_scat_dispersion_real
_atom_type_scat_dispersion_imag
_atom_type_scat_Cromer_Mann_a1
_atom_type_scat_Cromer_Mann_b1
_atom_type_scat_Cromer_Mann_a2
_atom_type_scat_Cromer_Mann_b2
_atom_type_scat_Cromer_Mann_a3
_atom_type_scat_Cromer_Mann_b3
_atom_type_scat_Cromer_Mann_a4
_atom_type_scat_Cromer_Mann_b4
_atom_type_scat_Cromer_Mann_c
_atom_type_scat_source
'C   ' 0.0020 0.0020 2.3100 20.8439 1.0200 10.2075 1.5886 0.5687 0.8650 51.6512 0.2156 International_Tables_Vol_IV_Table_2.2B
'H   ' 0.0000 0.0000 0.4930 10.5109 0.3229 26.1257 0.1402 3.1424 0.0408 57.7997 0.0030 International_Tables_Vol_IV_Table_2.2B
'N   ' 0.0040 0.0030 12.2126 0.0057 3.1322 9.8933 2.0125 28.9975 1.1663 0.5826 -11.5290 International_Tables_Vol_IV_Table_2.2B
'O   ' 0.0080 0.0060 3.0485 13.2771 2.2868 5.7011 1.5463 0.3239 0.8670 32.9089 0.2508 International_Tables_Vol_IV_Table_2.2B
'Si  ' 0.0720 0.0710 6.2915 2.4386 3.0353 32.3337 1.9891 0.6785 1.5410 81.6937 1.1407 International_Tables_Vol_IV_Table_2.2B
'Nb  ' -2.1970 0.6210 17.6142 1.1887 12.0144 11.7660 4.0418 0.2048 3.5335 69.7957 3.7559 International_Tables_Vol_IV_Table_2.2B

loop_
_geom_angle_atom_site_label_1
_geom_angle_atom_site_label_2
_geom_angle_atom_site_label_3
_geom_angle
_geom_angle_publ_flag
N1 Nb1 N2 104.8(1) yes
N1 Nb1 N3 104.2(1) yes
N2 Nb1 N3 99.1(1) yes
N1 Nb1 N4 169.7(1) yes
N2 Nb1 N4 82.7(1) yes
N3 Nb1 N4 81.3(1) yes
N1 Nb1 O1 96.9(1) yes
N2 Nb1 O1 123.9(1) yes
N3 Nb1 O1 124.8(1) yes
N4 Nb1 O1 72.90(9) yes
Nb1 N1 C1 172.1(2) yes
Nb1 N2 Si1 131.8(2) yes
Nb1 N2 C11 115.5(2) yes
Si1 N2 C11 110.4(2) yes
Nb1 N3 SI2 129.3(2) yes
Nb1 N3 C12 114.9(2) yes
SI2 N3 C12 112.2(2) yes
Nb1 N4 C5 125.6(2) yes
Nb1 N4 C9 115.4(2) yes
C5 N4 C9 118.8(3) yes
Nb1 O1 C20 135.8(2) yes
N2 Si1 C14 109.0(2) yes
N2 Si1 C15 112.5(2) yes
C14 Si1 C15 106.1(2) yes
N2 Si1 C16 110.0(2) yes
C14 Si1 C16 109.0(2) yes
C15 Si1 C16 110.1(2) yes
N3 SI2 C17 111.5(2) yes
N3 SI2 C18 109.8(2) yes
C17 SI2 C18 111.8(2) yes
N3 SI2 C19 110.0(2) yes
C17 SI2 C19 106.6(2) yes
C18 SI2 C19 107.1(2) yes
N1 C1 C2 110.7(3) yes
N1 C1 C3 109.2(3) yes
C2 C1 C3 109.5(3) yes
N1 C1 C4 110.2(3) yes
C2 C1 C4 107.9(3) yes
C3 C1 C4 109.4(4) yes
N4 C5 C6 123.1(3) yes
C5 C6 C7 118.6(3) yes
C6 C7 C8 119.2(3) yes
C7 C8 C9 119.9(4) yes
N4 C9 C8 120.5(3) yes
N4 C9 C10 114.7(3) yes
C8 C9 C10 124.8(3) yes
C9 C10 C11 109.0(3) yes
C9 C10 C12 110.0(3) yes
C11 C10 C12 114.1(3) yes
C9 C10 C13 111.7(3) yes
C11 C10 C13 106.8(3) yes
C12 C10 C13 105.1(3) yes
N2 C11 C10 120.6(3) yes
N3 C12 C10 120.1(3) yes
O1 C20 C21 119.9(3) yes
O1 C20 C25 119.1(3) yes
C21 C20 C25 120.9(3) yes
C20 C21 C22 117.7(4) yes
C20 C21 C26 119.5(3) yes
C22 C21 C26 122.9(4) yes
C21 C22 C23 121.2(4) yes
C22 C23 C24 120.2(4) yes
C23 C24 C25 121.3(4) yes
C20 C25 C24 118.5(4) yes
C20 C25 C29 119.7(3) yes
C24 C25 C29 121.5(4) yes
C21 C26 C27 110.4(4) yes
C21 C26 C28 114.3(4) yes
C27 C26 C28 109.2(4) yes
C25 C29 C30 114.4(4) yes
C25 C29 C31 109.9(3) yes
C30 C29 C31 109.7(3) yes

loop_
_geom_bond_atom_site_label_1
_geom_bond_atom_site_label_2
_geom_bond_distance
_geom_bond_publ_flag
Nb1 N1 1.782(3) yes
Nb1 N2 2.010(3) yes
Nb1 N3 2.022(3) yes
Nb1 N4 2.475(3) yes
Nb1 O1 2.022(2) yes
N1 C1 1.464(4) yes
N2 Si1 1.747(3) yes
N2 C11 1.483(5) yes
N3 SI2 1.741(3) yes
N3 C12 1.477(4) yes
N4 C5 1.341(4) yes
N4 C9 1.355(4) yes
O1 C20 1.348(4) yes
Si1 C14 1.865(5) yes
Si1 C15 1.855(5) yes
Si1 C16 1.864(5) yes
SI2 C17 1.860(4) yes
SI2 C18 1.854(4) yes
SI2 C19 1.871(4) yes
C1 C2 1.534(5) yes
C1 C3 1.524(5) yes
C1 C4 1.526(6) yes
C5 C6 1.380(5) yes
C6 C7 1.376(5) yes
C7 C8 1.380(6) yes
C8 C9 1.396(5) yes
C9 C10 1.497(5) yes
C10 C11 1.544(5) yes
C10 C12 1.543(5) yes
C10 C13 1.537(5) yes
C20 C21 1.408(5) yes
C20 C25 1.411(5) yes
C21 C22 1.405(5) yes
C21 C26 1.505(6) yes
C22 C23 1.382(7) yes
C23 C24 1.370(6) yes
C24 C25 1.391(5) yes
C25 C29 1.514(5) yes
C26 C27 1.541(7) yes
C26 C28 1.527(6) yes
C29 C30 1.532(6) yes
C29 C31 1.517(6) yes
